data_7059584
loop_
_publ_author_name
'Akbari Afkhami, Farhad'
'Mahmoudi, Ghodrat'
'Miroslaw, Barbara'
'Qu, Fengrui'
'Gupta, Arunava'
'Frontera, Antonio'
'Zubkov, Fedor I.'
'Zangrando, Ennio'
'Safin, Damir A.'

_publ_section_title
;
 Complexes of BiCl3 with hydrazone derived ligands: a M\"obius-like
 discrete metal chelate versus a salt-like porous polymeric structure
;
_journal_issue 22
_journal_name_full 'New Journal of Chemistry'
_journal_page_first 9429
_journal_page_last 9437
_journal_paper_doi 10.1039/D0NJ00930J
_journal_volume 44
_journal_year 2020
_chemical_formula_moiety '2(C13 H12 N3 O2), Bi Cl5, 0.5(C2 H6 O), 0.5(C2 H6 O)'
_chemical_formula_sum 'C28 H30 Bi Cl5 N6 O5'
_chemical_formula_weight 916.81
_space_group_crystal_system triclinic
_space_group_IT_number 2
_space_group_name_Hall '-P 1'
_space_group_name_H-M_alt 'P -1'
_atom_sites_solution_hydrogens mixed
_audit_creation_method SHELXL-2018/3
_audit_update_record
;
2020-05-04 deposited with the CCDC.	2020-05-06 downloaded from the CCDC.
;
_cell_angle_alpha 74.681(2)
_cell_angle_beta 79.486(3)
_cell_angle_gamma 86.386(3)
_cell_formula_units_Z 2
_cell_length_a 7.5632(4)
_cell_length_b 11.7963(5)
_cell_length_c 19.9471(9)
_cell_measurement_reflns_used 9916
_cell_measurement_temperature 223(2)
_cell_measurement_theta_max 24.85
_cell_measurement_theta_min 2.15
_cell_volume 1687.38(14)
_computing_cell_refinement 'APEX2 V2013.10.0 (Bruker, 2013)'
_computing_data_collection 'APEX2 V2013.10.0 (Bruker, 2013)'
_computing_data_reduction 'APEX2 V2013.10.0 (Bruker, 2013)'
_computing_molecular_graphics 'Mercury (Macrae et al., 2008)'
_computing_publication_material 'CIFTAB (Sheldrick, 1997)'
_computing_structure_refinement 'SHELXL-2018/3 (Sheldrick, 2018)'
_computing_structure_solution 'SHELXT (Sheldrick, 2015)'
_diffrn_ambient_temperature 223(2)
_diffrn_measured_fraction_theta_full 0.997
_diffrn_measured_fraction_theta_max 0.993
_diffrn_measurement_device_type 'Bruker AXS SMART APEX2 CCD diffractometer'
_diffrn_measurement_method 'phi and omega scans'
_diffrn_radiation_type MoK\a
_diffrn_radiation_wavelength 0.71073
_diffrn_reflns_av_unetI/netI 0.0505
_diffrn_reflns_Laue_measured_fraction_full 0.997
_diffrn_reflns_Laue_measured_fraction_max 0.993
_diffrn_reflns_limit_h_max 9
_diffrn_reflns_limit_h_min -9
_diffrn_reflns_limit_k_max 14
_diffrn_reflns_limit_k_min -14
_diffrn_reflns_limit_l_max 24
_diffrn_reflns_limit_l_min 0
_diffrn_reflns_number 6892
_diffrn_reflns_point_group_measured_fraction_full 0.997
_diffrn_reflns_point_group_measured_fraction_max 0.993
_diffrn_reflns_theta_full 25.242
_diffrn_reflns_theta_max 26.372
_diffrn_reflns_theta_min 1.790
_diffrn_source 'fine focus sealed X-ray tube'
_exptl_absorpt_coefficient_mu 5.667
_exptl_absorpt_correction_T_max 0.746
_exptl_absorpt_correction_T_min 0.579
_exptl_absorpt_correction_type multi-scan
_exptl_absorpt_process_details 'SADABS V2012/1 (Bruker AXS Inc)'
_exptl_crystal_colour orange
_exptl_crystal_density_diffrn 1.804
_exptl_crystal_description dentrite
_exptl_crystal_F_000 896
_exptl_crystal_size_max 0.090
_exptl_crystal_size_mid 0.050
_exptl_crystal_size_min 0.030
_refine_diff_density_max 1.119
_refine_diff_density_min -1.353
_refine_diff_density_rms 0.138
_refine_ls_extinction_method none
_refine_ls_goodness_of_fit_ref 1.030
_refine_ls_hydrogen_treatment mixed
_refine_ls_matrix_type full
_refine_ls_number_parameters 441
_refine_ls_number_reflns 6892
_refine_ls_number_restraints 72
_refine_ls_restrained_S_all 1.039
_refine_ls_R_factor_all 0.0486
_refine_ls_R_factor_gt 0.0353
_refine_ls_shift/su_max 0.001
_refine_ls_shift/su_mean 0.000
_refine_ls_structure_factor_coef Fsqd
_refine_ls_weighting_details 'w=1/[\s^2^(Fo^2^)+(0.0338P)^2^+2.1710P] where P=(Fo^2^+2Fc^2^)/3'
_refine_ls_weighting_scheme calc
_refine_ls_wR_factor_gt 0.0653
_refine_ls_wR_factor_ref 0.0697
_reflns_Friedel_coverage 0.000
_reflns_number_gt 6033
_reflns_number_total 6892
_reflns_threshold_expression 'I > 2\s(I)'
_cod_data_source_file d0nj00930j1.cif
_cod_data_source_block shelx
_cod_depositor_comments
;Adding full bibliography for 7059583--7059584.cif.

 Adding full bibliography for 7059583--7059584.cif.
;
_cod_database_code 7059584
_shelx_shelxl_version_number 2018/3
_shelx_space_group_comment
;
The symmetry employed for this shelxl refinement is uniquely defined
by the following loop, which should always be used as a source of
symmetry information in preference to the above space-group names.
They are only intended as comments.
;
_shelx_estimated_absorpt_t_min 0.630
_shelx_estimated_absorpt_t_max 0.848

loop_
_space_group_symop_operation_xyz
'x, y, z'
'-x, -y, -z'

loop_
_atom_site_label
_atom_site_type_symbol
_atom_site_fract_x
_atom_site_fract_y
_atom_site_fract_z
_atom_site_U_iso_or_equiv
_atom_site_adp_type
_atom_site_occupancy
_atom_site_site_symmetry_order
_atom_site_calc_flag
_atom_site_refinement_flags_posn
_atom_site_refinement_flags_adp
_atom_site_refinement_flags_occupancy
_atom_site_disorder_assembly
_atom_site_disorder_group
Bi1 Bi 1.30221(3) 0.38686(2) 0.43337(2) 0.02038(6) Uani 1 1 d . . . . .
Cl1 Cl 1.000000 0.500000 0.500000 0.0573(9) Uani 1 2 d S . P . .
Cl2 Cl 1.500000 0.500000 0.500000 0.0536(7) Uani 1 2 d S . P . .
Cl3 Cl 1.5905(2) 0.28999(13) 0.37845(8) 0.0305(3) Uani 1 1 d . . . . .
Cl4 Cl 1.10524(19) 0.27569(12) 0.37296(8) 0.0272(3) Uani 1 1 d . . . . .
Cl5 Cl 1.2540(2) 0.19745(11) 0.54718(7) 0.0350(3) Uani 1 1 d . . . . .
Cl6 Cl 1.3268(3) 0.56626(11) 0.31995(8) 0.0445(4) Uani 1 1 d . . . . .
O1 O 0.2268(7) -0.6396(4) 1.0442(2) 0.0546(13) Uani 1 1 d . . . . .
H1 H 0.152788 -0.607963 1.070039 0.082 Uiso 1 1 calc R U . . .
O2 O 0.4035(6) 0.0318(4) 0.7304(3) 0.0524(14) Uani 1 1 d . . . . .
N1 N 0.4649(7) -0.2035(4) 0.7810(2) 0.0317(11) Uani 1 1 d . . . . .
N2 N 0.5559(6) -0.1354(4) 0.7178(2) 0.0290(12) Uani 1 1 d . . . . .
H2 H 0.643(8) -0.169(5) 0.693(3) 0.035 Uiso 1 1 d . U . . .
N3 N 0.8127(7) 0.1718(4) 0.5062(3) 0.0396(14) Uani 1 1 d . . . . .
H3 H 0.889(9) 0.218(5) 0.467(3) 0.048 Uiso 1 1 d . U . . .
C1 C 0.2938(9) -0.5572(5) 0.9841(3) 0.0370(15) Uani 1 1 d . . . . .
C2 C 0.2349(9) -0.4404(6) 0.9710(4) 0.0447(17) Uani 1 1 d . . . . .
H2A H 0.147264 -0.415843 1.004451 0.054 Uiso 1 1 calc R U . . .
C3 C 0.3049(9) -0.3613(6) 0.9094(3) 0.0390(16) Uani 1 1 d . . . . .
H3A H 0.262456 -0.283076 0.900559 0.047 Uiso 1 1 calc R U . . .
C4 C 0.4370(8) -0.3945(5) 0.8598(3) 0.0317(13) Uani 1 1 d . . . . .
C28 C 0.4924(9) -0.5121(5) 0.8735(3) 0.0411(16) Uani 1 1 d . . . . .
H28 H 0.580885 -0.536811 0.840481 0.049 Uiso 1 1 calc R U . . .
C6 C 0.4198(10) -0.5934(5) 0.9349(3) 0.0437(16) Uani 1 1 d . . . . .
H6 H 0.456647 -0.672743 0.942815 0.052 Uiso 1 1 calc R U . . .
C7 C 0.5169(8) -0.3111(5) 0.7953(3) 0.0317(14) Uani 1 1 d . . . . .
H7 H 0.608302 -0.336624 0.763652 0.038 Uiso 1 1 calc R U . . .
C8 C 0.5168(8) -0.0209(5) 0.6968(3) 0.0317(14) Uani 1 1 d . . . . .
C9 C 0.6224(8) 0.0448(4) 0.6281(3) 0.0266(12) Uani 1 1 d . . . . .
C10 C 0.6714(8) 0.1584(5) 0.6211(3) 0.0350(16) Uani 1 1 d . . . . .
H10 H 0.637272 0.192744 0.659059 0.042 Uiso 1 1 calc R U . . .
C11 C 0.7690(9) 0.2216(5) 0.5595(3) 0.0394(15) Uani 1 1 d . . . . .
H11 H 0.804448 0.298605 0.554933 0.047 Uiso 1 1 calc R U . . .
C12 C 0.7642(8) 0.0626(5) 0.5089(3) 0.0346(15) Uani 1 1 d . . . . .
H12 H 0.795173 0.032138 0.469160 0.042 Uiso 1 1 calc R U . . .
C13 C 0.6691(9) -0.0029(4) 0.5702(3) 0.0300(12) Uani 1 1 d . . . . .
H13 H 0.635357 -0.079713 0.573493 0.036 Uiso 1 1 calc R U . . .
O3 O -0.3627(13) 1.2139(7) 0.8380(5) 0.165(4) Uani 1 1 d . U . . .
H3B H -0.341980 1.279897 0.810625 0.248 Uiso 1 1 calc R U . . .
O4 O -0.0567(7) 0.4993(4) 0.8672(2) 0.0521(12) Uani 1 1 d . . . . .
N4 N -0.0164(7) 0.7276(4) 0.7988(3) 0.0344(12) Uani 1 1 d . . . . .
N5 N 0.0737(7) 0.6383(4) 0.7727(2) 0.0299(11) Uani 1 1 d . . . . .
H5 H 0.155(8) 0.655(5) 0.733(3) 0.036 Uiso 1 1 d . U . . .
N6 N 0.2701(8) 0.2534(5) 0.7224(4) 0.065(2) Uani 1 1 d . . . . .
H6A H 0.317055 0.195800 0.705007 0.078 Uiso 1 1 calc R U . . .
C14 C -0.2494(16) 1.1292(9) 0.8122(7) 0.088(3) Uani 1 1 d . U . . .
C15 C -0.1318(13) 1.1412(8) 0.7571(6) 0.076(3) Uani 1 1 d . U . . .
H15 H -0.105744 1.216363 0.727011 0.092 Uiso 1 1 calc R U . . .
C16 C -0.0425(11) 1.0444(6) 0.7414(5) 0.060(2) Uani 1 1 d . . . . .
H16 H 0.044128 1.055337 0.700084 0.072 Uiso 1 1 calc R U . . .
C17 C -0.0735(10) 0.9310(6) 0.7835(4) 0.0457(17) Uani 1 1 d . . . . .
C18 C -0.2021(13) 0.9145(8) 0.8429(5) 0.076(3) Uani 1 1 d . . . . .
H18 H -0.225519 0.838272 0.871980 0.091 Uiso 1 1 calc R U . . .
C19 C -0.3026(15) 1.0141(11) 0.8613(6) 0.113(4) Uani 1 1 d . . . . .
H19 H -0.393858 1.006104 0.901073 0.136 Uiso 1 1 calc R U . . .
C20 C 0.0216(8) 0.8320(5) 0.7634(3) 0.0366(15) Uani 1 1 d . . . . .
H20 H 0.113113 0.845013 0.723541 0.044 Uiso 1 1 calc R U . . .
C21 C 0.0402(8) 0.5272(5) 0.8102(3) 0.0316(15) Uani 1 1 d . . . . .
C22 C 0.1276(9) 0.4332(4) 0.7762(3) 0.0323(12) Uani 1 1 d . . . . .
C23 C 0.1590(10) 0.4463(5) 0.7048(3) 0.0388(14) Uani 1 1 d . . . . .
H23 H 0.131511 0.517951 0.674163 0.047 Uiso 1 1 calc R U . . .
C24 C 0.2308(10) 0.3542(6) 0.6784(4) 0.058(2) Uani 1 1 d . . . . .
H24 H 0.252216 0.362144 0.629430 0.070 Uiso 1 1 calc R U . . .
C25 C 0.2401(11) 0.2377(6) 0.7918(6) 0.066(2) Uani 1 1 d . . . . .
H25 H 0.267799 0.164788 0.821231 0.080 Uiso 1 1 calc R U . . .
C26 C 0.1697(10) 0.3264(5) 0.8209(4) 0.052(2) Uani 1 1 d . . . . .
H26 H 0.149752 0.315774 0.870033 0.062 Uiso 1 1 calc R U . . .
O7 O 0.246(3) -0.0577(19) 0.8817(13) 0.193(9) Uani 0.5 1 d G U P A 2
H7A H 0.316990 -0.026170 0.845491 0.289 Uiso 0.5 1 calc R U P A 2
C1C C 0.317(5) -0.0530(17) 0.9424(17) 0.259(18) Uani 0.5 1 d G U P A 2
H1CA H 0.445343 -0.073701 0.936437 0.310 Uiso 0.5 1 calc R U P A 2
H1CB H 0.254560 -0.108686 0.984409 0.310 Uiso 0.5 1 calc R U P A 2
C1D C 0.289(2) 0.0709(16) 0.9503(10) 0.088(6) Uani 0.5 1 d G U P A 2
H1DA H 0.335861 0.076999 0.991275 0.132 Uiso 0.5 1 calc R U P A 2
H1DB H 0.351337 0.125103 0.908426 0.132 Uiso 0.5 1 calc R U P A 2
H1DC H 0.161364 0.090267 0.956193 0.132 Uiso 0.5 1 calc R U P A 2
O5 O -0.025(2) -0.1895(12) 0.9930(9) 0.124(5) Uani 0.5 1 d G U P B 1
H5A H -0.113992 -0.144940 0.996857 0.186 Uiso 0.5 1 calc R U P B 1
C5 C 0.130(2) -0.1344(16) 0.9997(10) 0.107(7) Uani 0.5 1 d G U P B 1
H5B H 0.233351 -0.189256 1.000306 0.128 Uiso 0.5 1 calc R U P B 1
H5C H 0.109660 -0.109580 1.043682 0.128 Uiso 0.5 1 calc R U P B 1
C1E C 0.168(3) -0.0290(19) 0.9370(13) 0.153(11) Uani 0.5 1 d G U P B 1
H1EA H 0.273341 0.010643 0.940024 0.229 Uiso 0.5 1 calc R U P B 1
H1EB H 0.188206 -0.054611 0.893848 0.229 Uiso 0.5 1 calc R U P B 1
H1EC H 0.065042 0.024725 0.937039 0.229 Uiso 0.5 1 calc R U P B 1

loop_
_atom_site_aniso_label
_atom_site_aniso_U_11
_atom_site_aniso_U_22
_atom_site_aniso_U_33
_atom_site_aniso_U_23
_atom_site_aniso_U_13
_atom_site_aniso_U_12
Bi1 0.01984(10) 0.01816(9) 0.02388(10) -0.00882(7) -0.00078(10) 0.00033(9)
Cl1 0.0343(14) 0.0281(13) 0.095(2) -0.0152(14) 0.0253(14) -0.0013(10)
Cl2 0.0569(18) 0.0603(17) 0.0551(18) -0.0243(14) -0.0180(14) -0.0229(14)
Cl3 0.0225(8) 0.0330(8) 0.0353(9) -0.0112(7) -0.0012(6) 0.0033(6)
Cl4 0.0236(8) 0.0324(8) 0.0276(8) -0.0105(7) -0.0053(6) -0.0019(6)
Cl5 0.0447(8) 0.0302(6) 0.0306(7) -0.0087(5) -0.0062(8) -0.0013(8)
Cl6 0.0530(10) 0.0289(7) 0.0450(9) -0.0004(6) -0.0051(10) 0.0006(8)
O1 0.078(4) 0.041(3) 0.033(3) -0.003(2) 0.011(2) -0.001(2)
O2 0.059(3) 0.038(3) 0.048(3) -0.012(2) 0.023(2) 0.004(2)
N1 0.034(3) 0.028(3) 0.028(3) -0.003(2) 0.001(2) -0.006(2)
N2 0.030(3) 0.027(2) 0.027(3) -0.009(2) 0.005(2) -0.001(2)
N3 0.034(3) 0.037(3) 0.041(3) 0.003(2) -0.004(3) -0.007(2)
C1 0.045(4) 0.038(4) 0.026(4) -0.005(3) -0.005(3) -0.004(3)
C2 0.049(4) 0.048(4) 0.032(4) -0.011(3) 0.005(3) 0.004(3)
C3 0.047(4) 0.037(4) 0.031(4) -0.011(3) 0.001(3) 0.011(3)
C4 0.034(4) 0.035(3) 0.027(3) -0.009(3) -0.007(3) 0.000(3)
C28 0.046(4) 0.042(4) 0.035(4) -0.014(3) -0.001(3) 0.005(3)
C6 0.055(4) 0.034(3) 0.037(4) -0.007(3) -0.002(3) 0.006(3)
C7 0.035(4) 0.034(3) 0.023(3) -0.007(3) 0.000(2) 0.001(3)
C8 0.032(3) 0.029(3) 0.035(4) -0.012(3) -0.001(3) -0.002(3)
C9 0.022(3) 0.024(3) 0.032(3) -0.006(2) -0.006(3) 0.001(3)
C10 0.036(4) 0.026(3) 0.045(4) -0.015(3) -0.002(3) -0.002(2)
C11 0.039(4) 0.025(3) 0.055(4) -0.007(3) -0.013(4) -0.006(3)
C12 0.038(4) 0.031(3) 0.030(3) -0.002(2) -0.003(3) -0.001(3)
C13 0.035(3) 0.020(2) 0.034(3) -0.007(2) -0.007(3) 0.002(3)
O3 0.211(9) 0.124(6) 0.206(8) -0.111(6) -0.092(7) 0.117(6)
O4 0.071(3) 0.038(2) 0.038(3) -0.010(2) 0.014(3) -0.007(2)
N4 0.044(3) 0.027(3) 0.036(3) -0.013(2) -0.008(2) 0.007(2)
N5 0.034(3) 0.029(2) 0.027(2) -0.013(2) 0.000(2) 0.000(2)
N6 0.055(4) 0.044(4) 0.096(6) -0.041(4) 0.023(4) -0.008(3)
C14 0.114(7) 0.059(5) 0.108(7) -0.035(5) -0.049(6) 0.039(5)
C15 0.083(6) 0.051(5) 0.105(7) -0.022(5) -0.044(5) 0.018(4)
C16 0.063(5) 0.037(4) 0.093(7) -0.022(4) -0.041(5) 0.010(4)
C17 0.057(5) 0.039(4) 0.049(5) -0.019(3) -0.020(4) 0.007(3)
C18 0.098(7) 0.061(5) 0.080(7) -0.036(5) -0.027(6) 0.029(5)
C19 0.111(9) 0.161(12) 0.092(8) -0.080(9) -0.022(7) 0.047(8)
C20 0.040(4) 0.037(3) 0.035(4) -0.014(3) -0.011(3) 0.006(3)
C21 0.039(4) 0.028(3) 0.026(3) -0.007(2) -0.002(3) -0.002(2)
C22 0.033(3) 0.028(3) 0.036(3) -0.012(2) 0.002(3) -0.005(3)
C23 0.045(4) 0.031(3) 0.038(3) -0.013(3) 0.007(4) -0.010(3)
C24 0.072(6) 0.044(4) 0.055(5) -0.026(4) 0.021(4) -0.013(4)
C25 0.065(5) 0.026(4) 0.109(8) -0.018(4) -0.021(5) 0.007(4)
C26 0.077(6) 0.032(3) 0.048(4) -0.008(3) -0.019(4) 0.002(3)
O7 0.208(17) 0.173(15) 0.195(16) -0.050(13) -0.023(14) -0.008(13)
C1C 0.27(2) 0.255(19) 0.26(2) -0.088(11) -0.047(10) -0.007(10)
C1D 0.078(12) 0.092(12) 0.084(12) -0.007(10) -0.008(9) -0.006(9)
O5 0.118(10) 0.115(10) 0.139(11) -0.037(9) -0.019(11) 0.008(9)
C5 0.125(11) 0.108(10) 0.102(10) -0.053(8) -0.012(8) -0.019(8)
C1E 0.165(19) 0.142(16) 0.161(17) -0.052(13) -0.030(15) -0.015(14)

loop_
_atom_type_symbol
_atom_type_description
_atom_type_scat_dispersion_real
_atom_type_scat_dispersion_imag
_atom_type_scat_source
C C 0.0033 0.0016 'International Tables Vol C Tables 4.2.6.8 and 6.1.1.4'
H H 0.0000 0.0000 'International Tables Vol C Tables 4.2.6.8 and 6.1.1.4'
Bi Bi -4.1077 10.2566 'International Tables Vol C Tables 4.2.6.8 and 6.1.1.4'
Cl Cl 0.1484 0.1585 'International Tables Vol C Tables 4.2.6.8 and 6.1.1.4'
N N 0.0061 0.0033 'International Tables Vol C Tables 4.2.6.8 and 6.1.1.4'
O O 0.0106 0.0060 'International Tables Vol C Tables 4.2.6.8 and 6.1.1.4'

loop_
_geom_angle_atom_site_label_1
_geom_angle_atom_site_label_2
_geom_angle_atom_site_label_3
_geom_angle
_geom_angle_site_symmetry_1
_geom_angle_site_symmetry_3
_geom_angle_publ_flag
Cl3 Bi1 Cl6 91.04(5) . . ?
Cl3 Bi1 Cl4 89.52(4) . . ?
Cl6 Bi1 Cl4 88.83(5) . . ?
Cl3 Bi1 Cl5 90.59(5) . . ?
Cl6 Bi1 Cl5 175.62(5) . . ?
Cl4 Bi1 Cl5 87.12(5) . . ?
Cl3 Bi1 Cl2 91.60(4) . . ?
Cl6 Bi1 Cl2 92.47(4) . . ?
Cl4 Bi1 Cl2 178.27(3) . . ?
Cl5 Bi1 Cl2 91.55(3) . . ?
Cl3 Bi1 Cl1 175.73(4) . . ?
Cl6 Bi1 Cl1 89.71(4) . . ?
Cl4 Bi1 Cl1 94.70(3) . . ?
Cl5 Bi1 Cl1 88.97(3) . . ?
Cl2 Bi1 Cl1 84.170(6) . . ?
Bi1 Cl1 Bi1 180.0 2_766 . ?
Bi1 Cl2 Bi1 180.0 . 2_866 ?
C1 O1 H1 109.5 . . ?
C7 N1 N2 113.8(5) . . ?
C8 N2 N1 120.1(5) . . ?
C8 N2 H2 121(4) . . ?
N1 N2 H2 118(4) . . ?
C11 N3 C12 123.8(5) . . ?
C11 N3 H3 113(4) . . ?
C12 N3 H3 123(4) . . ?
O1 C1 C6 117.8(6) . . ?
O1 C1 C2 122.1(6) . . ?
C6 C1 C2 120.1(6) . . ?
C3 C2 C1 119.9(6) . . ?
C3 C2 H2A 120.1 . . ?
C1 C2 H2A 120.1 . . ?
C2 C3 C4 121.4(6) . . ?
C2 C3 H3A 119.3 . . ?
C4 C3 H3A 119.3 . . ?
C3 C4 C28 117.8(6) . . ?
C3 C4 C7 122.1(5) . . ?
C28 C4 C7 120.2(5) . . ?
C6 C28 C4 121.4(6) . . ?
C6 C28 H28 119.3 . . ?
C4 C28 H28 119.3 . . ?
C1 C6 C28 119.5(6) . . ?
C1 C6 H6 120.3 . . ?
C28 C6 H6 120.3 . . ?
N1 C7 C4 121.1(5) . . ?
N1 C7 H7 119.5 . . ?
C4 C7 H7 119.5 . . ?
O2 C8 N2 124.4(5) . . ?
O2 C8 C9 119.5(5) . . ?
N2 C8 C9 116.1(5) . . ?
C10 C9 C13 118.6(5) . . ?
C10 C9 C8 118.6(5) . . ?
C13 C9 C8 122.7(5) . . ?
C11 C10 C9 120.7(5) . . ?
C11 C10 H10 119.6 . . ?
C9 C10 H10 119.6 . . ?
N3 C11 C10 118.5(5) . . ?
N3 C11 H11 120.8 . . ?
C10 C11 H11 120.8 . . ?
N3 C12 C13 118.7(5) . . ?
N3 C12 H12 120.6 . . ?
C13 C12 H12 120.6 . . ?
C12 C13 C9 119.6(5) . . ?
C12 C13 H13 120.2 . . ?
C9 C13 H13 120.2 . . ?
C14 O3 H3B 109.5 . . ?
C20 N4 N5 116.7(5) . . ?
C21 N5 N4 117.9(5) . . ?
C21 N5 H5 122(4) . . ?
N4 N5 H5 120(4) . . ?
C25 N6 C24 122.3(6) . . ?
C25 N6 H6A 118.9 . . ?
C24 N6 H6A 118.9 . . ?
C15 C14 O3 130.2(11) . . ?
C15 C14 C19 123.7(9) . . ?
O3 C14 C19 106.0(11) . . ?
C14 C15 C16 119.8(10) . . ?
C14 C15 H15 120.1 . . ?
C16 C15 H15 120.1 . . ?
C15 C16 C17 123.2(9) . . ?
C15 C16 H16 118.4 . . ?
C17 C16 H16 118.4 . . ?
C18 C17 C16 118.6(7) . . ?
C18 C17 C20 120.6(7) . . ?
C16 C17 C20 120.8(7) . . ?
C17 C18 C19 120.3(9) . . ?
C17 C18 H18 119.8 . . ?
C19 C18 H18 119.8 . . ?
C18 C19 C14 114.3(10) . . ?
C18 C19 H19 122.8 . . ?
C14 C19 H19 122.8 . . ?
N4 C20 C17 121.0(6) . . ?
N4 C20 H20 119.5 . . ?
C17 C20 H20 119.5 . . ?
O4 C21 N5 124.6(5) . . ?
O4 C21 C22 119.6(5) . . ?
N5 C21 C22 115.9(5) . . ?
C23 C22 C26 119.4(5) . . ?
C23 C22 C21 123.2(5) . . ?
C26 C22 C21 117.3(5) . . ?
C22 C23 C24 119.6(6) . . ?
C22 C23 H23 120.2 . . ?
C24 C23 H23 120.2 . . ?
N6 C24 C23 119.6(7) . . ?
N6 C24 H24 120.2 . . ?
C23 C24 H24 120.2 . . ?
N6 C25 C26 120.6(7) . . ?
N6 C25 H25 119.7 . . ?
C26 C25 H25 119.7 . . ?
C25 C26 C22 118.6(7) . . ?
C25 C26 H26 120.7 . . ?
C22 C26 H26 120.7 . . ?
C1C O7 H7A 109.5 . . ?
O7 C1C C1D 107.4 . . ?
O7 C1C H1CA 110.2 . . ?
C1D C1C H1CA 110.2 . . ?
O7 C1C H1CB 110.2 . . ?
C1D C1C H1CB 110.2 . . ?
H1CA C1C H1CB 108.5 . . ?
C1C C1D H1DA 109.5 . . ?
C1C C1D H1DB 109.5 . . ?
H1DA C1D H1DB 109.5 . . ?
C1C C1D H1DC 109.5 . . ?
H1DA C1D H1DC 109.5 . . ?
H1DB C1D H1DC 109.5 . . ?
C5 O5 H5A 109.5 . . ?
O5 C5 C1E 107.4 . . ?
O5 C5 H5B 110.2 . . ?
C1E C5 H5B 110.2 . . ?
O5 C5 H5C 110.2 . . ?
C1E C5 H5C 110.2 . . ?
H5B C5 H5C 108.5 . . ?
C5 C1E H1EA 109.5 . . ?
C5 C1E H1EB 109.5 . . ?
H1EA C1E H1EB 109.5 . . ?
C5 C1E H1EC 109.5 . . ?
H1EA C1E H1EC 109.5 . . ?
H1EB C1E H1EC 109.5 . . ?

loop_
_geom_bond_atom_site_label_1
_geom_bond_atom_site_label_2
_geom_bond_distance
_geom_bond_site_symmetry_2
_geom_bond_publ_flag
Bi1 Cl3 2.5954(15) . ?
Bi1 Cl6 2.6453(14) . ?
Bi1 Cl4 2.6697(14) . ?
Bi1 Cl5 2.7202(13) . ?
Bi1 Cl2 2.7749(2) . ?
Bi1 Cl1 2.8664(2) . ?
O1 C1 1.365(7) . ?
O1 H1 0.8300 . ?
O2 C8 1.231(7) . ?
N1 C7 1.278(7) . ?
N1 N2 1.389(6) . ?
N2 C8 1.335(7) . ?
N2 H2 0.88(6) . ?
N3 C11 1.326(8) . ?
N3 C12 1.347(7) . ?
N3 H3 0.94(6) . ?
C1 C6 1.371(9) . ?
C1 C2 1.393(9) . ?
C2 C3 1.372(9) . ?
C2 H2A 0.9400 . ?
C3 C4 1.387(8) . ?
C3 H3A 0.9400 . ?
C4 C28 1.394(8) . ?
C4 C7 1.452(8) . ?
C28 C6 1.386(8) . ?
C28 H28 0.9400 . ?
C6 H6 0.9400 . ?
C7 H7 0.9400 . ?
C8 C9 1.495(8) . ?
C9 C10 1.376(7) . ?
C9 C13 1.393(7) . ?
C10 C11 1.365(8) . ?
C10 H10 0.9400 . ?
C11 H11 0.9400 . ?
C12 C13 1.364(7) . ?
C12 H12 0.9400 . ?
C13 H13 0.9400 . ?
O3 C14 1.415(11) . ?
O3 H3B 0.8300 . ?
O4 C21 1.212(7) . ?
N4 C20 1.268(7) . ?
N4 N5 1.383(6) . ?
N5 C21 1.340(7) . ?
N5 H5 0.89(6) . ?
N6 C25 1.327(10) . ?
N6 C24 1.331(9) . ?
N6 H6A 0.8700 . ?
C14 C15 1.262(14) . ?
C14 C19 1.479(16) . ?
C15 C16 1.368(11) . ?
C15 H15 0.9400 . ?
C16 C17 1.387(10) . ?
C16 H16 0.9400 . ?
C17 C18 1.367(11) . ?
C17 C20 1.442(9) . ?
C18 C19 1.451(12) . ?
C18 H18 0.9400 . ?
C19 H19 0.9400 . ?
C20 H20 0.9400 . ?
C21 C22 1.505(7) . ?
C22 C23 1.369(7) . ?
C22 C26 1.394(8) . ?
C23 C24 1.370(8) . ?
C23 H23 0.9400 . ?
C24 H24 0.9400 . ?
C25 C26 1.360(10) . ?
C25 H25 0.9400 . ?
C26 H26 0.9400 . ?
O7 C1C 1.4257 . ?
O7 H7A 0.8300 . ?
C1C C1D 1.5094 . ?
C1C H1CA 0.9800 . ?
C1C H1CB 0.9800 . ?
C1D H1DA 0.9700 . ?
C1D H1DB 0.9700 . ?
C1D H1DC 0.9700 . ?
O5 C5 1.4251 . ?
O5 H5A 0.8300 . ?
C5 C1E 1.5100 . ?
C5 H5B 0.9800 . ?
C5 H5C 0.9800 . ?
C1E H1EA 0.9700 . ?
C1E H1EB 0.9700 . ?
C1E H1EC 0.9700 . ?

loop_
_geom_torsion_atom_site_label_1
_geom_torsion_atom_site_label_2
_geom_torsion_atom_site_label_3
_geom_torsion_atom_site_label_4
_geom_torsion
_geom_torsion_site_symmetry_1
_geom_torsion_site_symmetry_2
_geom_torsion_site_symmetry_3
_geom_torsion_site_symmetry_4
_geom_torsion_publ_flag
C7 N1 N2 C8 -179.0(5) . . . . ?
O1 C1 C2 C3 -179.2(6) . . . . ?
C6 C1 C2 C3 -0.9(10) . . . . ?
C1 C2 C3 C4 -1.4(11) . . . . ?
C2 C3 C4 C28 2.1(10) . . . . ?
C2 C3 C4 C7 -177.9(6) . . . . ?
C3 C4 C28 C6 -0.7(10) . . . . ?
C7 C4 C28 C6 179.4(6) . . . . ?
O1 C1 C6 C28 -179.3(6) . . . . ?
C2 C1 C6 C28 2.3(10) . . . . ?
C4 C28 C6 C1 -1.5(10) . . . . ?
N2 N1 C7 C4 179.5(5) . . . . ?
C3 C4 C7 N1 -1.6(9) . . . . ?
C28 C4 C7 N1 178.3(6) . . . . ?
N1 N2 C8 O2 0.7(9) . . . . ?
N1 N2 C8 C9 179.8(5) . . . . ?
O2 C8 C9 C10 36.1(9) . . . . ?
N2 C8 C9 C10 -143.1(6) . . . . ?
O2 C8 C9 C13 -142.1(7) . . . . ?
N2 C8 C9 C13 38.7(8) . . . . ?
C13 C9 C10 C11 -2.2(9) . . . . ?
C8 C9 C10 C11 179.5(6) . . . . ?
C12 N3 C11 C10 1.0(10) . . . . ?
C9 C10 C11 N3 1.2(10) . . . . ?
C11 N3 C12 C13 -2.1(10) . . . . ?
N3 C12 C13 C9 0.9(9) . . . . ?
C10 C9 C13 C12 1.1(9) . . . . ?
C8 C9 C13 C12 179.3(6) . . . . ?
C20 N4 N5 C21 178.0(5) . . . . ?
O3 C14 C15 C16 -177.4(9) . . . . ?
C19 C14 C15 C16 -1.9(17) . . . . ?
C14 C15 C16 C17 -0.3(14) . . . . ?
C15 C16 C17 C18 1.4(12) . . . . ?
C15 C16 C17 C20 178.4(7) . . . . ?
C16 C17 C18 C19 -0.4(13) . . . . ?
C20 C17 C18 C19 -177.4(8) . . . . ?
C17 C18 C19 C14 -1.5(14) . . . . ?
C15 C14 C19 C18 2.7(16) . . . . ?
O3 C14 C19 C18 179.2(9) . . . . ?
N5 N4 C20 C17 175.8(6) . . . . ?
C18 C17 C20 N4 2.6(11) . . . . ?
C16 C17 C20 N4 -174.4(6) . . . . ?
N4 N5 C21 O4 -4.0(9) . . . . ?
N4 N5 C21 C22 174.3(5) . . . . ?
O4 C21 C22 C23 145.9(7) . . . . ?
N5 C21 C22 C23 -32.5(9) . . . . ?
O4 C21 C22 C26 -31.0(9) . . . . ?
N5 C21 C22 C26 150.7(6) . . . . ?
C26 C22 C23 C24 0.2(10) . . . . ?
C21 C22 C23 C24 -176.6(6) . . . . ?
C25 N6 C24 C23 0.9(11) . . . . ?
C22 C23 C24 N6 -0.4(11) . . . . ?
C24 N6 C25 C26 -1.1(12) . . . . ?
N6 C25 C26 C22 0.8(12) . . . . ?
C23 C22 C26 C25 -0.4(10) . . . . ?
C21 C22 C26 C25 176.6(7) . . . . ?
